data_7249343
loop_
_publ_author_name
'Li, Ying-Yu'
'Qiu, Qi-Ming'
'Fan, Si-Jie'
'Xu, Jian-Jie'
'Mou, Wen-Long'
'Hou, Chuan-Bing'
'Liu, Min'
'Yang, Yu-Ping'
'Dai, Li-Xiong'
'Han, Hong-Liang'
'Jin, Qiong-Hua'

_publ_section_title
;
 A series of rare-earth phosphine-oxygen complexes containing
 [PW12O40]3&#x2212; with highly efficient photocatalytic degradation of MB
;
_journal_issue 40
_journal_name_full CrystEngComm
_journal_page_first 5809
_journal_page_last 5819
_journal_paper_doi 10.1039/D4CE00851K
_journal_volume 26
_journal_year 2024
_chemical_formula_moiety '0.043(O40 P W12), 0.043(C42 Ho O20 P6)'
_chemical_formula_sum 'C Cl Ho O P W'
_chemical_formula_weight 443.21
_space_group_crystal_system triclinic
_space_group_IT_number 2
_space_group_name_Hall '-P 1'
_space_group_name_H-M_alt 'P -1'
_atom_sites_solution_primary dual
_audit_creation_date 2023-02-26
_audit_creation_method
;
Olex2 1.5
(compiled 2023.02.24 svn.rf166f9f3 for OlexSys, GUI svn.r6725)
;
_audit_update_record
;
2023-03-10 deposited with the CCDC.	2024-09-12 downloaded from the CCDC.
;
_cell_angle_alpha 104.628(2)
_cell_angle_beta 94.579(2)
_cell_angle_gamma 116.295(3)
_cell_formula_units_Z 46
_cell_length_a 15.5991(5)
_cell_length_b 16.9243(5)
_cell_length_c 21.7605(5)
_cell_measurement_reflns_used 21901
_cell_measurement_temperature 149.99(10)
_cell_measurement_theta_max 30.9590
_cell_measurement_theta_min 2.3790
_cell_volume 4860.2(3)
_computing_cell_refinement 'CrysAlisPro 1.171.41.110a (Rigaku OD, 2021)'
_computing_data_collection 'CrysAlisPro 1.171.41.110a (Rigaku OD, 2021)'
_computing_data_reduction 'CrysAlisPro 1.171.41.110a (Rigaku OD, 2021)'
_computing_molecular_graphics 'Olex2 1.5 (Dolomanov et al., 2009)'
_computing_publication_material 'Olex2 1.5 (Dolomanov et al., 2009)'
_computing_structure_refinement 'XL  (Sheldrick, 2008)'
_computing_structure_solution 'SHELXT 2014/5 (Sheldrick, 2014)'
_diffrn_ambient_environment N~2~
_diffrn_ambient_temperature 149.99(10)
_diffrn_detector 'Hybrid Pixel Array Detector'
_diffrn_detector_area_resol_mean 10.0000
_diffrn_detector_type HyPix
_diffrn_measured_fraction_theta_full 0.993
_diffrn_measured_fraction_theta_max 0.986
_diffrn_measurement_details
;
List of Runs (angles in degrees, time in seconds):

  # Type    Start    End  Width  t~exp~   \w     \q     \k     \f   Frames
#--------------------------------------------------------------------------
  1  \w    -56.00  17.00   0.50    1.98    --    3.36 -57.00   0.00  146
  2  \w    -63.00  11.00   0.50    1.98    --    3.36 -38.00  90.00  148
  3  \w    -37.00  28.00   0.50    1.98    --    3.36 -81.00  58.00  130
  4  \w    -21.00  42.00   0.50    1.98    --    3.36  81.00-178.00  126
  5  \w    -31.00  27.00   0.50    1.98    --   -6.72  81.00-178.00  116
;
_diffrn_measurement_device 'four-circle diffractometer'
_diffrn_measurement_device_type 'XtaLAB Synergy R, DW system, HyPix'
_diffrn_measurement_method '\w scans'
_diffrn_orient_matrix_type 'CrysAlisPro convention (1999,Acta A55,543-557)'
_diffrn_orient_matrix_UB_11 -0.0040180000
_diffrn_orient_matrix_UB_12 0.0402301000
_diffrn_orient_matrix_UB_13 0.0150328000
_diffrn_orient_matrix_UB_21 -0.0402240000
_diffrn_orient_matrix_UB_22 -0.0146789000
_diffrn_orient_matrix_UB_23 -0.0256605000
_diffrn_orient_matrix_UB_31 -0.0327159000
_diffrn_orient_matrix_UB_32 -0.0245855000
_diffrn_orient_matrix_UB_33 0.0175693000
_diffrn_radiation_monochromator mirror
_diffrn_radiation_probe x-ray
_diffrn_radiation_type 'Mo K\a'
_diffrn_radiation_wavelength 0.71073
_diffrn_reflns_av_R_equivalents 0.1107
_diffrn_reflns_av_unetI/netI 0.1238
_diffrn_reflns_Laue_measured_fraction_full 0.993
_diffrn_reflns_Laue_measured_fraction_max 0.986
_diffrn_reflns_limit_h_max 17
_diffrn_reflns_limit_h_min -19
_diffrn_reflns_limit_k_max 21
_diffrn_reflns_limit_k_min -21
_diffrn_reflns_limit_l_max 27
_diffrn_reflns_limit_l_min -26
_diffrn_reflns_number 51815
_diffrn_reflns_point_group_measured_fraction_full 0.993
_diffrn_reflns_point_group_measured_fraction_max 0.986
_diffrn_reflns_theta_full 25.242
_diffrn_reflns_theta_max 26.500
_diffrn_reflns_theta_min 1.975
_diffrn_source 'Rotating-anode X-ray tube'
_diffrn_source_type 'Rigaku (Mo) X-ray Source'
_exptl_absorpt_coefficient_mu 46.596
_exptl_absorpt_correction_T_max 1.00000
_exptl_absorpt_correction_T_min 0.30282
_exptl_absorpt_correction_type multi-scan
_exptl_absorpt_process_details
;
CrysAlisPro 1.171.41.110a (Rigaku Oxford Diffraction, 2021)
Empirical absorption correction using spherical harmonics,
implemented in SCALE3 ABSPACK scaling algorithm.
;
_exptl_crystal_density_diffrn 6.966
_exptl_crystal_F_000 8602
_refine_diff_density_max 8.026
_refine_diff_density_min -4.968
_refine_diff_density_rms 0.671
_refine_ls_extinction_method none
_refine_ls_goodness_of_fit_ref 1.049
_refine_ls_hydrogen_treatment undef
_refine_ls_matrix_type full
_refine_ls_number_parameters 1138
_refine_ls_number_reflns 19876
_refine_ls_number_restraints 0
_refine_ls_restrained_S_all 1.049
_refine_ls_R_factor_all 0.1644
_refine_ls_R_factor_gt 0.1400
_refine_ls_shift/su_max 1.013
_refine_ls_shift/su_mean 0.019
_refine_ls_structure_factor_coef Fsqd
_refine_ls_weighting_details 'w=1/[\s^2^(Fo^2^)+(0.0218P)^2^+2672.4285P] where P=(Fo^2^+2Fc^2^)/3'
_refine_ls_weighting_scheme calc
_refine_ls_wR_factor_gt 0.3610
_refine_ls_wR_factor_ref 0.3686
_reflns_Friedel_coverage 0.000
_reflns_number_gt 14998
_reflns_number_total 19876
_reflns_threshold_expression 'I > 2\s(I)'
_cod_data_source_file d4ce00851k21.cif
_cod_data_source_block exp_1650_auto
_cod_depositor_comments 'Adding full bibliography for 7249339--7249349.cif.'
_cod_database_code 7249343
_shelx_shelxl_version_number 2016/6
_chemical_oxdiff_formula 'Ho Cl C P O W'
_shelx_space_group_comment
;
The symmetry employed for this shelxl refinement is uniquely defined
by the following loop, which should always be used as a source of
symmetry information in preference to the above space-group names.
They are only intended as comments.
;
_olex2_refinement_description
;
1. Others
 Fixed Sof: O24(0.5) O25(0.5) O43(0.5) O46(0.5) O29(0.5) O30(0.5) O26(0.5)
 O28(0.5)
;
_olex2_submission_special_instructions 'No special instructions were received'
_oxdiff_exptl_absorpt_empirical_details
;
Empirical correction (ABSPACK) includes:
- Absorption correction using spherical harmonics
- Frame scaling
;
_oxdiff_exptl_absorpt_empirical_full_max 2.579
_oxdiff_exptl_absorpt_empirical_full_min 0.216

loop_
_space_group_symop_operation_xyz
'x, y, z'
'-x, -y, -z'

loop_
_atom_site_label
_atom_site_type_symbol
_atom_site_fract_x
_atom_site_fract_y
_atom_site_fract_z
_atom_site_U_iso_or_equiv
_atom_site_adp_type
_atom_site_occupancy
_atom_site_site_symmetry_order
_atom_site_calc_flag
_atom_site_refinement_flags_posn
_atom_site_refinement_flags_adp
_atom_site_refinement_flags_occupancy
_atom_site_disorder_assembly
_atom_site_disorder_group
W001 W 1.12345(12) 0.16724(11) 0.42217(8) 0.0239(4) Uani 1 1 d . . . . .
W02 W 0.46322(13) 0.77343(12) 0.91767(9) 0.0296(4) Uani 1 1 d . . . . .
W03 W 0.88613(14) -0.24123(11) 0.41137(9) 0.0286(4) Uani 1 1 d . . . . .
Ho04 Ho 0.81650(13) 0.56115(12) 0.73829(9) 0.0207(4) Uani 1 1 d . . . . .
W05 W 0.89819(15) 0.13891(12) 0.46492(9) 0.0305(4) Uani 1 1 d . . . . .
W06 W 1.00262(15) -0.07401(14) 0.33237(9) 0.0328(4) Uani 1 1 d . . . . .
W07 W 0.69891(16) 0.94965(13) 1.01503(10) 0.0364(5) Uani 1 1 d . . . . .
W08 W 0.77834(14) -0.02397(13) 0.54689(10) 0.0351(5) Uani 1 1 d . . . . .
W09 W 0.77990(14) -0.10373(14) 0.37956(10) 0.0383(5) Uani 1 1 d . . . . .
W0A W 0.50038(15) 1.14876(14) 0.90996(12) 0.0439(6) Uani 1 1 d . . . . .
W0B W 0.73383(16) 1.17517(15) 1.09892(10) 0.0482(6) Uani 1 1 d . . . . .
W0C W 0.46749(15) 0.92342(18) 0.82764(11) 0.0565(8) Uani 1 1 d . . . . .
W0D W 0.69980(19) 1.10006(15) 0.92683(14) 0.0645(9) Uani 1 1 d . . . . .
P0E P 0.5492(8) 0.4078(8) 0.6986(5) 0.025(2) Uani 1 1 d . . . . .
P0F P 0.7745(8) 0.3979(7) 0.5729(6) 0.027(2) Uani 1 1 d . . . . .
P0G P 1.000000 0.000000 0.500000 0.026(3) Uani 1 2 d S . P . .
P00H P 0.7292(9) 0.3462(7) 0.7788(5) 0.028(2) Uani 1 1 d . . . . .
P00I P 0.500000 1.000000 1.000000 0.031(4) Uani 1 2 d S . P . .
P0J P 0.7258(8) 0.7295(7) 0.7783(6) 0.027(2) Uani 1 1 d . . . . .
P00K P 0.9986(8) 0.4856(7) 0.7054(6) 0.026(2) Uani 1 1 d . . . . .
P00L P 0.7675(8) 0.6348(8) 0.9025(6) 0.030(3) Uani 1 1 d . . . . .
O00P O 0.788(2) 0.4227(18) 0.7542(14) 0.025(6) Uani 1 1 d . . . . .
O00R O 0.958(2) 0.5502(17) 0.7256(15) 0.024(6) Uani 1 1 d . . . . .
O00V O 1.030(2) 0.465(2) 0.7666(15) 0.034(8) Uani 1 1 d . . . . .
O00Y O 0.604(2) 0.989(3) 0.861(3) 0.11(3) Uani 1 1 d . . . . .
O013 O 0.482(2) 0.381(2) 0.6326(14) 0.032(7) Uani 1 1 d . . . . .
O014 O 0.899(2) 0.6579(19) 0.6750(18) 0.037(8) Uani 1 1 d . . . . .
O017 O 0.443(3) 0.667(2) 0.879(3) 0.081(18) Uani 1 1 d . . . . .
O018 O 0.782(2) 0.683(2) 0.7525(15) 0.029(7) Uani 1 1 d . . . . .
O01A O 0.790(2) 0.8324(18) 0.8249(14) 0.024(6) Uani 1 1 d . . . . .
O01D O 0.6870(19) 0.2987(19) 0.5597(16) 0.026(6) Uani 1 1 d . . . . .
C01G C 0.879(3) 0.381(3) 0.588(3) 0.06(2) Uani 1 1 d . . . . .
O01H O 0.662(2) 0.728(2) 0.7191(16) 0.031(7) Uani 1 1 d . . . . .
O01I O 0.6468(19) 0.491(2) 0.7112(14) 0.023(6) Uani 1 1 d . . . . .
O01L O 0.768(2) 0.4633(19) 0.6314(13) 0.021(6) Uani 1 1 d . . . . .
O01M O 0.762(3) 0.367(2) 0.8527(16) 0.045(9) Uani 1 1 d . . . . .
O21 O 0.955(2) 0.679(2) 0.8228(16) 0.038(9) Uani 1 1 d . . . . .
C37 C 0.433(4) 0.332(4) 0.516(3) 0.046(14) Uani 1 1 d . . . . .
C63 C 0.520(3) 0.400(3) 0.575(2) 0.032(10) Uani 1 1 d . . . . .
O16 O 0.494(2) 0.433(3) 0.7503(15) 0.037(8) Uani 1 1 d . . . . .
C42 C 0.553(3) 0.308(3) 0.702(2) 0.027(9) Uani 1 1 d . . . . .
C93 C 0.606(4) 0.320(3) 0.770(2) 0.033(11) Uani 1 1 d . . . . .
O7 O 0.764(2) 0.572(2) 0.8402(14) 0.029(7) Uani 1 1 d . . . . .
O19 O 0.740(2) 0.588(2) 0.9565(16) 0.036(8) Uani 1 1 d . . . . .
O22 O 0.878(2) 0.711(2) 0.9307(19) 0.047(10) Uani 1 1 d . . . . .
O11 O 1.092(2) 0.5268(19) 0.6740(14) 0.027(7) Uani 1 1 d . . . . .
O1 O 0.762(3) 0.423(2) 0.5107(14) 0.037(8) Uani 1 1 d . . . . .
C26 C 0.918(3) 0.374(3) 0.644(2) 0.040(13) Uani 1 1 d . . . . .
O2 O 0.730(3) 0.2583(19) 0.7369(16) 0.038(8) Uani 1 1 d . . . . .
C30 C 0.663(4) 0.220(3) 0.503(2) 0.036(12) Uani 1 1 d . . . . .
C100 C 0.550(4) 0.505(4) 0.573(4) 0.08(3) Uani 1 1 d . . . . .
C121 C 0.587(6) 0.212(4) 0.448(3) 0.09(3) Uani 1 1 d . . . . .
O4 O 1.004(4) -0.113(3) 0.2560(15) 0.060(13) Uani 1 1 d . . . . .
O8 O 0.998(2) 0.160(3) 0.4189(15) 0.044(10) Uani 1 1 d . . . . .
O5 O 0.678(2) -0.150(2) 0.3213(17) 0.036(8) Uani 1 1 d . . . . .
O13 O 0.603(2) 0.840(2) 0.9494(15) 0.029(7) Uani 1 1 d . . . . .
O3 O 1.050(3) 0.053(3) 0.353(2) 0.065(13) Uani 1 1 d . . . . .
O27 O 0.793(3) -0.205(3) 0.390(3) 0.078(16) Uani 1 1 d . . . . .
O38 O 0.953(4) -0.188(4) 0.358(3) 0.10(2) Uani 1 1 d . . . . .
O40 O 0.822(4) 0.024(3) 0.400(2) 0.083(19) Uani 1 1 d . . . . .
O49 O 0.814(5) 0.082(3) 0.519(2) 0.10(2) Uani 1 1 d . . . . .
O50 O 0.763(9) -0.104(4) 0.463(3) 0.36(10) Uani 1 1 d . . . . .
O86 O 0.456(3) 1.032(4) 0.853(5) 0.18(5) Uani 1 1 d . . . . .
O87 O 0.726(9) 1.179(3) 1.009(3) 0.33(10) Uani 1 1 d . . . . .
O9 O 0.792(2) 1.147(2) 0.8937(17) 0.036(8) Uani 1 1 d . . . . .
O6 O 0.844(2) 1.262(2) 1.145(2) 0.053(11) Uani 1 1 d . . . . .
O14 O 0.452(3) 0.888(2) 0.7474(17) 0.049(11) Uani 1 1 d . . . . .
O10 O 0.481(3) 0.829(4) 0.8511(19) 0.082(19) Uani 1 1 d . . . . .
O33 O 0.732(8) 1.063(3) 1.0804(19) 0.16(4) Uani 1 1 d . . . . .
O39 O 0.718(5) 1.016(3) 0.951(3) 0.11(3) Uani 1 1 d . . . . .
O51 O 0.629(3) 1.162(4) 0.916(4) 0.15(4) Uani 1 1 d . . . . .
O12 O 0.883(5) -0.086(4) 0.327(3) 0.10(2) Uani 1 1 d . . . . .
O18 O 0.673(2) -0.036(2) 0.5680(18) 0.041(9) Uani 1 1 d . . . . .
O20 O 0.834(3) -0.352(2) 0.3685(18) 0.048(9) Uani 1 1 d . . . . .
O15 O 1.182(2) 0.247(3) 0.3852(16) 0.058(13) Uani 1 1 d . . . . .
O17 O 0.852(3) 0.202(3) 0.446(2) 0.051(10) Uani 1 1 d . . . . .
O23 O 0.791(3) 0.926(3) 1.022(2) 0.09(2) Uani 1 1 d . . . . .
C8 C 0.862(4) 0.905(3) 0.799(3) 0.042(13) Uani 1 1 d . . . . .
C11 C 0.505(3) 0.711(3) 0.694(3) 0.041(13) Uani 1 1 d . . . . .
C14 C 0.690(4) 0.167(3) 0.747(2) 0.032(10) Uani 1 1 d . . . . .
C17 C 0.792(4) 0.519(3) 0.514(3) 0.045(14) Uani 1 1 d . . . . .
C18 C 0.608(4) 0.780(3) 0.722(3) 0.043(13) Uani 1 1 d . . . . .
C1 C 0.385(3) 0.394(4) 0.738(3) 0.048(16) Uani 1 1 d . . . . .
C28 C 0.637(4) 0.843(4) 0.676(3) 0.053(16) Uani 1 1 d . . . . .
C32 C 0.891(4) 0.570(3) 0.507(3) 0.044(14) Uani 1 1 d . . . . .
C4 C 1.098(5) 0.442(5) 0.780(3) 0.07(2) Uani 1 1 d . . . . .
C38 C 0.852(4) 0.987(3) 0.829(3) 0.043(13) Uani 1 1 d . . . . .
C3 C 0.562(4) 0.483(5) 0.922(3) 0.07(2) Uani 1 1 d . . . . .
C48 C 0.962(3) 0.919(4) 0.819(3) 0.057(19) Uani 1 1 d . . . . .
C53 C 0.365(4) 0.473(4) 0.738(3) 0.059(18) Uani 1 1 d . . . . .
C57 C 0.714(4) 0.502(4) 0.452(3) 0.053(16) Uani 1 1 d . . . . .
C2 C 0.667(6) 0.494(4) 0.949(3) 0.07(2) Uani 1 1 d . . . . .
C65 C 0.623(7) 0.134(5) 0.518(5) 0.11(4) Uani 1 1 d . . . . .
C68 C 0.924(4) 0.502(7) 0.901(4) 0.10(4) Uani 1 1 d . . . . .
C80 C 0.670(7) 0.480(4) 1.018(3) 0.08(3) Uani 1 1 d . . . . .
C83 C 0.764(7) 0.131(6) 0.741(5) 0.11(4) Uani 1 1 d . . . . .
C84 C 1.052(7) 0.339(7) 0.776(4) 0.09(3) Uani 1 1 d . . . . .
C88 C 0.862(8) 0.399(7) 0.888(7) 0.14(5) Uani 1 1 d . . . . .
C92 C 0.347(6) 0.347(6) 0.789(3) 0.08(3) Uani 1 1 d . . . . .
C95 C 0.584(8) 0.102(6) 0.704(5) 0.11(3) Uani 1 1 d . . . . .
C109 C 1.155(7) 0.479(17) 0.842(4) 0.31(14) Uani 1 1 d . . . . .
C16 C 1.164(3) 0.628(3) 0.699(2) 0.030(10) Uani 1 1 d . . . . .
C22 C 0.913(3) 0.784(3) 0.996(3) 0.042(13) Uani 1 1 d . . . . .
C24 C 1.261(3) 0.642(4) 0.725(3) 0.058(17) Uani 1 1 d . . . . .
C62 C 0.967(6) 0.748(4) 1.041(4) 0.11(4) Uani 1 1 d . . . . .
C69 C 0.977(7) 0.876(6) 0.990(4) 0.08(2) Uani 1 1 d . . . . .
C70 C 1.156(9) 0.661(5) 0.634(4) 0.12(4) Uani 1 1 d . . . . .
C90 C 0.856(13) 0.373(7) 0.947(5) 0.23(11) Uani 1 1 d . . . . .
O24 O 0.455(3) 0.912(3) 0.941(3) 0.022(13) Uani 0.5 1 d . . P . .
O25 O 0.611(5) 1.029(5) 1.014(3) 0.036(16) Uani 0.5 1 d . . P . .
O43 O 0.476(6) 1.074(4) 1.002(3) 0.05(2) Uani 0.5 1 d . . P . .
O46 O 0.532(6) 1.037(4) 0.937(2) 0.050(19) Uani 0.5 1 d . . P . .
C10 C 0.697(3) 0.693(3) 0.8965(19) 0.025(9) Uani 1 1 d . . . . .
C5 C 0.647(4) 0.678(4) 0.827(3) 0.048(14) Uani 1 1 d . . . . .
O29 O 1.101(4) -0.001(4) 0.518(3) 0.027(14) Uani 0.5 1 d . . P . .
O30 O 0.944(6) -0.080(5) 0.440(3) 0.039(19) Uani 0.5 1 d . . P . .
O26 O 0.976(3) -0.093(3) 0.505(3) 0.018(12) Uani 0.5 1 d . . P . .
O28 O 1.057(4) 0.024(3) 0.450(3) 0.021(12) Uani 0.5 1 d . . P . .
O31 O 0.6618(19) 1.138(3) 1.1603(15) 0.037(9) Uani 1 1 d . . . . .
O34 O 0.372(3) 1.101(3) 0.9254(16) 0.043(9) Uani 1 1 d . . . . .
O32 O 0.453(3) 0.771(3) 1.0018(18) 0.047(10) Uani 1 1 d . . . . .
O35 O 1.216(2) 0.128(3) 0.441(2) 0.055(11) Uani 1 1 d . . . . .
O36 O 0.875(3) 0.048(2) 0.623(2) 0.069(15) Uani 1 1 d . . . . .
O37 O 0.993(3) 0.211(5) 0.5420(19) 0.09(2) Uani 1 1 d . . . . .
O41 O 0.841(3) -0.243(4) 0.4884(17) 0.073(15) Uani 1 1 d . . . . .
O44 O 0.662(2) 1.241(4) 1.0940(19) 0.083(19) Uani 1 1 d . . . . .
O42 O 0.497(4) 1.220(3) 0.866(2) 0.076(16) Uani 1 1 d . . . . .

loop_
_atom_site_aniso_label
_atom_site_aniso_U_11
_atom_site_aniso_U_22
_atom_site_aniso_U_33
_atom_site_aniso_U_23
_atom_site_aniso_U_13
_atom_site_aniso_U_12
W001 0.0221(8) 0.0169(8) 0.0303(9) 0.0072(6) 0.0046(7) 0.0078(6)
W02 0.0205(8) 0.0253(9) 0.0291(9) -0.0024(7) 0.0040(7) 0.0055(7)
W03 0.0294(9) 0.0132(8) 0.0332(9) 0.0018(7) -0.0003(7) 0.0059(7)
Ho04 0.0153(8) 0.0156(8) 0.0265(9) 0.0013(7) 0.0009(7) 0.0070(7)
W05 0.0389(10) 0.0226(8) 0.0340(9) 0.0100(7) 0.0080(8) 0.0177(8)
W06 0.0373(10) 0.0346(10) 0.0248(9) 0.0048(7) 0.0069(8) 0.0183(8)
W07 0.0442(11) 0.0219(9) 0.0405(11) 0.0061(8) 0.0209(9) 0.0139(8)
W08 0.0258(9) 0.0277(9) 0.0475(11) 0.0082(8) 0.0166(8) 0.0099(8)
W09 0.0246(9) 0.0312(10) 0.0366(10) 0.0108(8) -0.0105(8) -0.0026(8)
W0A 0.0312(10) 0.0241(9) 0.0656(14) -0.0012(9) 0.0169(10) 0.0115(8)
W0B 0.0347(11) 0.0361(11) 0.0272(10) -0.0059(8) 0.0058(8) -0.0132(9)
W0C 0.0189(9) 0.0652(15) 0.0365(11) -0.0254(11) 0.0059(8) 0.0014(10)
W0D 0.0494(14) 0.0268(11) 0.0728(17) -0.0138(10) 0.0454(13) -0.0082(10)
P0E 0.018(5) 0.028(6) 0.022(5) 0.007(4) 0.004(4) 0.005(4)
P0F 0.021(5) 0.015(5) 0.030(6) 0.000(4) -0.001(4) 0.001(4)
P0G 0.021(7) 0.030(8) 0.023(7) -0.003(6) -0.001(6) 0.016(7)
P00H 0.033(6) 0.016(5) 0.026(5) 0.004(4) -0.007(5) 0.009(5)
P00I 0.035(9) 0.026(8) 0.027(8) -0.004(6) 0.008(7) 0.017(7)
P0J 0.020(5) 0.020(5) 0.040(6) 0.007(5) 0.004(5) 0.011(4)
P00K 0.019(5) 0.020(5) 0.032(6) -0.001(4) -0.001(4) 0.010(4)
P00L 0.018(5) 0.028(6) 0.034(6) -0.003(5) 0.000(4) 0.010(5)
O00P 0.029(16) 0.014(13) 0.029(15) 0.008(11) 0.004(12) 0.008(12)
O00R 0.019(14) 0.005(12) 0.050(18) 0.015(12) 0.006(13) 0.003(11)
O00V 0.035(18) 0.05(2) 0.026(15) 0.005(14) -0.001(13) 0.038(17)
O00Y 0.007(16) 0.08(3) 0.14(4) -0.10(3) 0.01(2) -0.008(18)
O013 0.017(14) 0.042(19) 0.024(15) 0.008(13) -0.003(12) 0.005(13)
O014 0.041(19) 0.007(13) 0.06(2) 0.019(14) 0.016(17) 0.004(13)
O017 0.05(3) 0.017(18) 0.12(4) -0.02(2) 0.04(3) -0.007(18)
O018 0.042(18) 0.029(16) 0.038(17) 0.018(13) 0.009(14) 0.032(15)
O01A 0.033(16) 0.012(13) 0.038(16) 0.019(12) 0.018(13) 0.014(12)
O01D 0.010(13) 0.020(14) 0.049(18) 0.018(13) 0.009(12) 0.005(11)
C01G 0.02(2) 0.04(3) 0.07(4) -0.05(3) -0.04(2) 0.03(2)
O01H 0.023(15) 0.022(15) 0.040(18) -0.001(13) -0.006(13) 0.010(13)
O01I 0.010(12) 0.028(15) 0.039(16) 0.014(13) 0.006(11) 0.014(12)
O01L 0.018(13) 0.024(14) 0.020(13) 0.003(11) 0.005(11) 0.009(12)
O01M 0.07(3) 0.04(2) 0.026(17) 0.014(15) -0.003(16) 0.024(19)
O21 0.006(13) 0.05(2) 0.043(19) -0.013(15) -0.006(12) 0.016(14)
C37 0.03(3) 0.08(4) 0.04(3) 0.03(3) 0.02(2) 0.03(3)
C63 0.03(2) 0.04(2) 0.04(3) 0.02(2) 0.006(19) 0.02(2)
O16 0.016(15) 0.07(2) 0.027(16) 0.018(16) 0.015(12) 0.015(15)
C42 0.011(18) 0.03(2) 0.03(2) 0.005(17) 0.002(16) 0.003(16)
C93 0.06(3) 0.03(2) 0.04(2) 0.03(2) 0.03(2) 0.03(2)
O7 0.022(15) 0.027(15) 0.027(15) -0.004(12) 0.003(12) 0.010(13)
O19 0.034(18) 0.017(15) 0.034(17) 0.004(13) -0.002(14) -0.003(13)
O22 0.026(18) 0.027(17) 0.06(2) -0.005(16) 0.010(17) 0.004(15)
O11 0.014(13) 0.022(14) 0.024(14) 0.000(11) 0.007(11) -0.004(11)
O1 0.05(2) 0.041(19) 0.018(15) -0.007(13) 0.000(14) 0.028(17)
C26 0.02(2) 0.04(3) 0.04(3) -0.03(2) -0.018(19) 0.02(2)
O2 0.06(2) 0.006(13) 0.044(19) 0.014(13) 0.001(16) 0.007(14)
C30 0.05(3) 0.01(2) 0.03(2) -0.004(17) -0.02(2) 0.01(2)
C100 0.02(3) 0.03(3) 0.15(7) 0.01(4) -0.02(3) 0.00(2)
C121 0.12(6) 0.03(3) 0.05(4) -0.02(3) -0.07(4) 0.01(3)
O4 0.12(4) 0.09(3) 0.010(15) 0.031(18) 0.031(19) 0.08(3)
O8 0.018(15) 0.07(3) 0.019(15) -0.013(15) -0.010(12) 0.022(17)
O5 0.025(16) 0.031(17) 0.06(2) 0.031(16) -0.009(14) 0.009(14)
O13 0.029(16) 0.023(15) 0.039(17) 0.012(13) 0.016(14) 0.013(13)
O3 0.06(3) 0.04(2) 0.11(4) 0.01(2) 0.00(2) 0.04(2)
O27 0.04(2) 0.05(3) 0.12(4) 0.05(3) 0.05(3) -0.01(2)
O38 0.08(3) 0.15(5) 0.21(7) 0.16(5) 0.11(4) 0.10(4)
O40 0.11(4) 0.03(2) 0.06(3) -0.003(19) 0.07(3) 0.00(2)
O49 0.17(6) 0.02(2) 0.03(2) -0.007(16) 0.02(3) -0.02(3)
O50 0.53(16) 0.06(3) 0.08(4) -0.07(3) 0.20(7) -0.18(6)
O86 0.02(2) 0.05(3) 0.34(11) -0.10(5) -0.04(4) 0.00(2)
O87 0.61(19) 0.01(2) 0.13(5) -0.03(3) 0.28(9) -0.07(5)
O9 0.032(18) 0.031(17) 0.05(2) 0.014(15) 0.017(15) 0.014(15)
O6 0.008(15) 0.032(19) 0.08(3) -0.002(18) -0.005(16) -0.007(14)
O14 0.08(3) 0.04(2) 0.04(2) 0.027(16) 0.05(2) 0.024(19)
O10 0.018(18) 0.19(6) 0.04(2) 0.05(3) 0.027(17) 0.04(3)
O33 0.43(13) 0.06(3) 0.015(19) 0.01(2) 0.03(4) 0.13(6)
O39 0.16(5) 0.03(2) 0.11(4) 0.01(2) 0.14(4) 0.01(3)
O51 0.03(2) 0.06(3) 0.23(8) -0.12(4) -0.02(3) 0.00(2)
O12 0.11(5) 0.10(4) 0.12(5) 0.10(4) 0.03(4) 0.04(4)
O18 0.023(16) 0.031(17) 0.07(2) -0.008(16) 0.002(15) 0.024(14)
O20 0.05(2) 0.034(19) 0.04(2) -0.006(16) 0.009(18) 0.021(18)
O15 0.012(15) 0.09(3) 0.028(17) 0.038(19) 0.002(13) -0.021(17)
O17 0.05(2) 0.05(2) 0.07(3) 0.04(2) 0.02(2) 0.019(19)
O23 0.023(19) 0.09(3) 0.08(3) -0.05(3) 0.01(2) 0.01(2)
C8 0.03(2) 0.02(2) 0.08(4) 0.04(3) 0.02(3) 0.01(2)
C11 0.01(2) 0.04(3) 0.05(3) -0.01(2) -0.02(2) 0.02(2)
C14 0.04(3) 0.02(2) 0.05(3) 0.006(19) 0.00(2) 0.03(2)
C17 0.06(3) 0.01(2) 0.07(4) 0.01(2) 0.04(3) 0.02(2)
C18 0.04(3) 0.02(2) 0.05(3) -0.02(2) -0.01(2) 0.02(2)
C1 0.02(2) 0.04(3) 0.05(3) -0.02(2) 0.01(2) 0.00(2)
C28 0.04(3) 0.06(4) 0.07(4) 0.05(3) 0.03(3) 0.02(3)
C32 0.03(3) 0.007(19) 0.08(4) 0.02(2) 0.02(3) -0.006(18)
C4 0.05(4) 0.10(5) 0.04(3) 0.05(3) 0.01(3) 0.01(4)
C38 0.07(4) 0.02(2) 0.05(3) 0.01(2) 0.00(3) 0.04(2)
C3 0.02(3) 0.08(5) 0.07(4) 0.01(4) 0.02(3) 0.00(3)
C48 0.01(2) 0.05(3) 0.06(3) -0.04(3) -0.02(2) 0.01(2)
C53 0.03(3) 0.03(3) 0.06(4) -0.03(3) -0.03(3) 0.00(2)
C57 0.05(3) 0.05(3) 0.03(3) 0.01(2) -0.01(2) 0.00(3)
C2 0.14(7) 0.04(3) 0.02(2) 0.00(2) 0.00(3) 0.04(4)
C65 0.10(6) 0.04(4) 0.18(10) 0.07(5) -0.03(6) 0.03(4)
C68 0.01(2) 0.13(7) 0.08(5) 0.05(5) -0.01(3) -0.04(3)
C80 0.14(7) 0.04(3) 0.05(4) 0.02(3) 0.01(4) 0.03(4)
C83 0.11(7) 0.09(6) 0.13(7) -0.04(5) -0.01(6) 0.09(6)
C84 0.10(6) 0.13(7) 0.08(5) 0.00(5) -0.01(4) 0.11(6)
C88 0.13(8) 0.10(7) 0.23(13) 0.01(8) -0.01(8) 0.11(7)
C92 0.07(5) 0.12(7) 0.04(3) 0.04(4) 0.01(3) 0.02(5)
C95 0.15(9) 0.09(6) 0.12(7) 0.06(6) -0.01(6) 0.08(6)
C109 0.07(6) 0.8(4) 0.04(4) 0.14(11) 0.02(4) 0.20(13)
C16 0.005(17) 0.011(18) 0.05(3) -0.010(18) -0.005(17) -0.002(15)
C22 0.02(2) 0.02(2) 0.06(3) -0.02(2) 0.00(2) 0.009(19)
C24 -0.001(19) 0.05(3) 0.10(5) 0.02(3) 0.00(2) 0.00(2)
C62 0.11(6) 0.03(3) 0.11(6) -0.06(4) -0.09(5) 0.03(4)
C69 0.10(6) 0.08(5) 0.08(5) 0.05(4) 0.03(5) 0.03(5)
C70 0.19(11) 0.02(3) 0.08(6) 0.00(3) 0.05(6) 0.01(5)
C90 0.4(2) 0.07(6) 0.07(6) 0.00(5) -0.16(10) 0.03(9)
O24 0.00(2) 0.00(2) 0.06(4) 0.00(2) 0.01(2) 0.000(18)
O25 0.05(4) 0.06(4) 0.05(4) 0.03(3) 0.03(3) 0.06(4)
O43 0.08(6) 0.01(3) 0.03(3) 0.01(3) 0.02(3) -0.01(3)
O46 0.12(6) 0.01(3) 0.00(2) 0.00(2) 0.00(3) 0.02(4)
C10 0.018(19) 0.04(2) 0.020(19) 0.018(18) 0.003(15) 0.013(18)
C5 0.02(2) 0.04(3) 0.06(3) 0.00(3) -0.01(2) 0.01(2)
O29 0.02(3) 0.02(3) 0.04(3) -0.01(2) -0.02(2) 0.02(2)
O30 0.10(6) 0.06(4) 0.02(3) 0.03(3) 0.04(4) 0.07(5)
O26 0.00(2) 0.00(2) 0.05(3) 0.00(2) 0.01(2) 0.000(17)
O28 0.03(3) 0.01(2) 0.02(3) 0.01(2) -0.01(2) 0.01(2)
O31 0.003(12) 0.08(2) 0.030(16) 0.035(17) 0.011(11) 0.008(14)
O34 0.04(2) 0.07(3) 0.028(17) 0.004(16) 0.013(15) 0.04(2)
O32 0.06(2) 0.06(2) 0.05(2) 0.038(19) 0.05(2) 0.04(2)
O35 0.023(17) 0.05(2) 0.06(2) -0.023(18) -0.019(17) 0.016(16)
O36 0.05(2) 0.025(18) 0.11(4) 0.01(2) -0.04(2) 0.016(18)
O37 0.03(2) 0.21(6) 0.03(2) 0.03(3) 0.024(17) 0.06(3)
O41 0.07(3) 0.11(4) 0.019(18) 0.02(2) 0.04(2) 0.03(3)
O44 0.010(16) 0.20(6) 0.04(2) 0.05(3) 0.013(15) 0.05(3)
O42 0.07(3) 0.07(3) 0.05(2) 0.02(2) -0.01(2) 0.00(2)

loop_
_atom_type_symbol
_atom_type_description
_atom_type_scat_dispersion_real
_atom_type_scat_dispersion_imag
_atom_type_scat_source
C C 0.0033 0.0016 'International Tables Vol C Tables 4.2.6.8 and 6.1.1.4'
O O 0.0106 0.0060 'International Tables Vol C Tables 4.2.6.8 and 6.1.1.4'
P P 0.1023 0.0942 'International Tables Vol C Tables 4.2.6.8 and 6.1.1.4'
Cl Cl 0.1484 0.1585 'International Tables Vol C Tables 4.2.6.8 and 6.1.1.4'
Ho Ho -0.2175 4.6783 'International Tables Vol C Tables 4.2.6.8 and 6.1.1.4'
W W -0.8490 6.8722 'International Tables Vol C Tables 4.2.6.8 and 6.1.1.4'

loop_
_geom_angle_atom_site_label_1
_geom_angle_atom_site_label_2
_geom_angle_atom_site_label_3
_geom_angle
_geom_angle_site_symmetry_1
_geom_angle_site_symmetry_3
_geom_angle_publ_flag
O8 W001 O3 81.9(16) . . ?
O8 W001 O26 62.4(17) . 2_756 ?
O8 W001 O28 87.5(19) . . ?
O8 W001 O41 87.7(17) . 2_756 ?
O3 W001 O26 88(2) . 2_756 ?
O3 W001 O28 62(2) . . ?
O3 W001 O41 152(2) . 2_756 ?
O15 W001 O8 105(2) . . ?
O15 W001 O3 105(2) . . ?
O15 W001 O26 160(2) . 2_756 ?
O15 W001 O28 161(2) . . ?
O15 W001 O35 103(2) . . ?
O15 W001 O41 102(2) . 2_756 ?
O28 W001 O26 38.2(17) . 2_756 ?
O35 W001 O8 152.3(19) . . ?
O35 W001 O3 88.4(15) . . ?
O35 W001 O26 91.7(18) . 2_756 ?
O35 W001 O28 65.1(19) . . ?
O35 W001 O41 89(2) . 2_756 ?
O41 W001 O26 64.2(18) 2_756 2_756 ?
O41 W001 O28 92(2) 2_756 . ?
O017 W02 O13 102.2(19) . . ?
O017 W02 O10 103(3) . . ?
O017 W02 O24 161(3) . . ?
O017 W02 O43 163(3) . 2_677 ?
O017 W02 O32 103(2) . . ?
O017 W02 O44 102(3) . 2_677 ?
O13 W02 O24 91.6(15) . . ?
O13 W02 O43 66(2) . 2_677 ?
O10 W02 O13 88.2(15) . . ?
O10 W02 O24 64(2) . . ?
O10 W02 O43 89(2) . 2_677 ?
O24 W02 O43 36(2) . 2_677 ?
O32 W02 O13 87.2(16) . . ?
O32 W02 O10 155(2) . . ?
O32 W02 O24 90.9(19) . . ?
O32 W02 O43 66.2(18) . 2_677 ?
O32 W02 O44 87.0(17) . 2_677 ?
O44 W02 O13 156(2) 2_677 . ?
O44 W02 O10 87.0(18) 2_677 . ?
O44 W02 O24 65(2) 2_677 . ?
O44 W02 O43 90(3) 2_677 2_677 ?
O27 W03 O30 64(2) . . ?
O27 W03 O26 89.4(19) . . ?
O27 W03 O41 85(2) . . ?
O38 W03 O27 89.1(18) . . ?
O38 W03 O30 65(3) . . ?
O38 W03 O26 92(3) . . ?
O38 W03 O37 85(2) . 2_756 ?
O38 W03 O41 155(3) . . ?
O20 W03 O27 104(2) . . ?
O20 W03 O38 102(3) . . ?
O20 W03 O30 161(2) . . ?
O20 W03 O26 161(2) . . ?
O20 W03 O37 107(2) . 2_756 ?
O20 W03 O41 103(2) . . ?
O30 W03 O26 37(2) . . ?
O37 W03 O27 150(2) 2_756 . ?
O37 W03 O30 86(3) 2_756 . ?
O37 W03 O26 61(2) 2_756 . ?
O37 W03 O41 87.8(19) 2_756 . ?
O41 W03 O30 90(2) . . ?
O41 W03 O26 64.1(19) . . ?
O00P Ho04 O00R 74.8(10) . . ?
O00P Ho04 O014 140.1(11) . . ?
O00P Ho04 O01I 83.8(10) . . ?
O00P Ho04 O01L 79.1(10) . . ?
O00P Ho04 O21 104.9(12) . . ?
O00P Ho04 O7 76.9(11) . . ?
O00R Ho04 O014 71.7(11) . . ?
O00R Ho04 O01I 148.0(10) . . ?
O00R Ho04 O01L 79.1(10) . . ?
O00R Ho04 O21 68.1(10) . . ?
O00R Ho04 O7 122.2(11) . . ?
O014 Ho04 O7 140.4(11) . . ?
O018 Ho04 O00P 150.1(11) . . ?
O018 Ho04 O00R 132.5(10) . . ?
O018 Ho04 O014 69.4(11) . . ?
O018 Ho04 O01I 75.2(11) . . ?
O018 Ho04 O01L 114.0(11) . . ?
O018 Ho04 O21 80.5(11) . . ?
O018 Ho04 O7 76.9(11) . . ?
O01I Ho04 O014 115.0(11) . . ?
O01I Ho04 O21 142.0(10) . . ?
O01I Ho04 O7 74.0(10) . . ?
O01L Ho04 O014 73.8(10) . . ?
O01L Ho04 O01I 73.6(10) . . ?
O01L Ho04 O21 144.0(10) . . ?
O01L Ho04 O7 141.3(10) . . ?
O21 Ho04 O014 82.1(13) . . ?
O21 Ho04 O7 72.3(11) . . ?
O8 W05 O40 88.1(16) . . ?
O8 W05 O49 156(3) . . ?
O8 W05 O29 93(2) . 2_756 ?
O8 W05 O26 62.2(17) . 2_756 ?
O40 W05 O49 84.4(16) . . ?
O40 W05 O29 62(2) . 2_756 ?
O40 W05 O26 91(2) . 2_756 ?
O49 W05 O29 63(2) . 2_756 ?
O49 W05 O26 95(3) . 2_756 ?
O17 W05 O8 102.5(18) . . ?
O17 W05 O40 102(3) . . ?
O17 W05 O49 102(3) . . ?
O17 W05 O29 157.8(19) . 2_756 ?
O17 W05 O26 159.4(17) . 2_756 ?
O17 W05 O37 108(3) . . ?
O29 W05 O26 42.7(16) 2_756 2_756 ?
O37 W05 O8 89.3(13) . . ?
O37 W05 O40 150(3) . . ?
O37 W05 O49 86(2) . . ?
O37 W05 O29 88(2) . 2_756 ?
O37 W05 O26 61(2) . 2_756 ?
O4 W06 O3 107(2) . . ?
O4 W06 O38 102(3) . . ?
O4 W06 O12 102(3) . . ?
O4 W06 O28 161(2) . . ?
O4 W06 O36 103(2) . 2_756 ?
O3 W06 O38 151(3) . . ?
O3 W06 O28 61(2) . . ?
O3 W06 O36 87.5(17) . 2_756 ?
O38 W06 O28 90(2) . . ?
O12 W06 O3 88(2) . . ?
O12 W06 O38 87.6(18) . . ?
O12 W06 O28 93(3) . . ?
O12 W06 O36 155(3) . 2_756 ?
O36 W06 O38 84(2) 2_756 . ?
O36 W06 O28 63(2) 2_756 . ?
O13 W07 O33 149(3) . . ?
O13 W07 O39 88.9(18) . . ?
O13 W07 O25 94(2) . . ?
O33 W07 O39 88.4(17) . . ?
O33 W07 O25 57(3) . . ?
O39 W07 O25 65(2) . . ?
O23 W07 O13 101.3(16) . . ?
O23 W07 O33 109(3) . . ?
O23 W07 O39 107(3) . . ?
O23 W07 O25 162(3) . . ?
O23 W07 O34 102(2) . 2_677 ?
O34 W07 O13 86.0(14) 2_677 . ?
O34 W07 O33 82(2) 2_677 . ?
O34 W07 O39 151(2) 2_677 . ?
O34 W07 O25 87.6(19) 2_677 . ?
O49 W08 O50 94(3) . . ?
O49 W08 O29 65(2) . 2_756 ?
O50 W08 O29 54(3) . 2_756 ?
O18 W08 O49 100(3) . . ?
O18 W08 O50 115(4) . . ?
O18 W08 O29 157.7(19) . 2_756 ?
O18 W08 O35 102.6(17) . 2_756 ?
O18 W08 O36 105(2) . . ?
O35 W08 O49 157(2) 2_756 . ?
O35 W08 O50 73(4) 2_756 . ?
O35 W08 O29 92.4(18) 2_756 2_756 ?
O36 W08 O49 91(2) . . ?
O36 W08 O50 138(5) . . ?
O36 W08 O29 92(2) . 2_756 ?
O36 W08 O35 87.3(15) . 2_756 ?
O5 W09 O27 105.7(19) . . ?
O5 W09 O40 102(2) . . ?
O5 W09 O50 117(4) . . ?
O5 W09 O12 101(2) . . ?
O5 W09 O29 157.7(18) . 2_756 ?
O27 W09 O12 86.9(19) . . ?
O27 W09 O29 91(2) . 2_756 ?
O40 W09 O27 152(3) . . ?
O40 W09 O12 88(2) . . ?
O40 W09 O29 62(2) . 2_756 ?
O50 W09 O27 74(4) . . ?
O50 W09 O40 93(3) . . ?
O50 W09 O12 140(5) . . ?
O50 W09 O29 53(3) . 2_756 ?
O12 W09 O29 94(2) . 2_756 ?
O86 W0A O51 87.4(19) . . ?
O86 W0A O46 58(3) . . ?
O86 W0A O34 85(2) . . ?
O86 W0A O32 148(4) . 2_677 ?
O51 W0A O46 60(3) . . ?
O51 W0A O32 86(2) . 2_677 ?
O34 W0A O51 154(3) . . ?
O34 W0A O46 95(2) . . ?
O34 W0A O32 88.0(15) . 2_677 ?
O32 W0A O46 92.3(17) 2_677 . ?
O42 W0A O86 108(4) . . ?
O42 W0A O51 105(3) . . ?
O42 W0A O46 158(2) . . ?
O42 W0A O34 100(2) . . ?
O42 W0A O32 103.5(19) . 2_677 ?
O87 W0B O25 65(2) . . ?
O6 W0B O87 108(3) . . ?
O6 W0B O33 111(3) . . ?
O6 W0B O25 159.8(19) . . ?
O6 W0B O31 103.7(18) . . ?
O6 W0B O44 102(2) . . ?
O33 W0B O87 96(3) . . ?
O33 W0B O25 54(3) . . ?
O33 W0B O31 85(3) . . ?
O33 W0B O44 147(4) . . ?
O31 W0B O87 145(4) . . ?
O31 W0B O25 89.2(18) . . ?
O31 W0B O44 84.0(16) . . ?
O44 W0B O87 76(4) . . ?
O44 W0B O25 95(2) . . ?
O00Y W0C O86 93(2) . . ?
O00Y W0C O46 62(2) . . ?
O00Y W0C O31 150(2) . 2_677 ?
O86 W0C O46 55(3) . . ?
O86 W0C O31 85(2) . 2_677 ?
O14 W0C O00Y 105(2) . . ?
O14 W0C O86 109(4) . . ?
O14 W0C O10 102.3(19) . . ?
O14 W0C O46 155.9(19) . . ?
O14 W0C O31 102.9(17) . 2_677 ?
O10 W0C O00Y 82(3) . . ?
O10 W0C O86 148(4) . . ?
O10 W0C O46 96(2) . . ?
O10 W0C O31 84.5(15) . 2_677 ?
O31 W0C O46 94(2) 2_677 . ?
O00Y W0D O46 62.2(16) . . ?
O87 W0D O00Y 146(3) . . ?
O87 W0D O51 77(5) . . ?
O87 W0D O46 85(4) . . ?
O9 W0D O00Y 106(2) . . ?
O9 W0D O87 108(3) . . ?
O9 W0D O39 104.3(18) . . ?
O9 W0D O51 103(3) . . ?
O9 W0D O46 156.0(18) . . ?
O39 W0D O00Y 79(3) . . ?
O39 W0D O87 96(4) . . ?
O39 W0D O51 153(3) . . ?
O39 W0D O46 94(2) . . ?
O51 W0D O00Y 92(2) . . ?
O51 W0D O46 59(3) . . ?
O013 P0E O16 104.7(18) . . ?
O013 P0E C42 106(2) . . ?
O01I P0E O013 114.1(18) . . ?
O01I P0E O16 107.5(18) . . ?
O01I P0E C42 114.6(18) . . ?
O16 P0E C42 109(2) . . ?
O01D P0F C01G 103(2) . . ?
O01L P0F O01D 108.5(17) . . ?
O01L P0F C01G 112.6(19) . . ?
O01L P0F O1 112.1(17) . . ?
O1 P0F O01D 105.6(18) . . ?
O1 P0F C01G 115(3) . . ?
O29 P0G O29 179.999(10) . 2_756 ?
O30 P0G O29 105(3) 2_756 2_756 ?
O30 P0G O29 75(3) 2_756 . ?
O30 P0G O29 75(3) . 2_756 ?
O30 P0G O29 105(3) . . ?
O30 P0G O30 180(7) . 2_756 ?
O30 P0G O26 116(3) . 2_756 ?
O30 P0G O26 64(3) . . ?
O30 P0G O26 116(3) 2_756 . ?
O30 P0G O26 64(3) 2_756 2_756 ?
O30 P0G O28 104(3) . 2_756 ?
O30 P0G O28 76(3) . . ?
O30 P0G O28 104(3) 2_756 . ?
O30 P0G O28 76(3) 2_756 2_756 ?
O26 P0G O29 108(3) 2_756 . ?
O26 P0G O29 72(3) . . ?
O26 P0G O29 72(3) 2_756 2_756 ?
O26 P0G O29 108(3) . 2_756 ?
O26 P0G O26 179.997(13) . 2_756 ?
O26 P0G O28 66(3) 2_756 . ?
O26 P0G O28 66(3) . 2_756 ?
O26 P0G O28 114(3) . . ?
O26 P0G O28 114(3) 2_756 2_756 ?
O28 P0G O29 108(3) . 2_756 ?
O28 P0G O29 108(3) 2_756 . ?
O28 P0G O29 72(3) . . ?
O28 P0G O29 72(3) 2_756 2_756 ?
O28 P0G O28 179.998(16) . 2_756 ?
O00P P00H O01M 114.2(19) . . ?
O00P P00H C93 113.4(18) . . ?
O00P P00H O2 106.7(18) . . ?
O01M P00H C93 103(2) . . ?
O2 P00H O01M 112.9(19) . . ?
O2 P00H C93 107(2) . . ?
O24 P00I O24 180(3) 2_677 . ?
O24 P00I O25 76(3) . 2_677 ?
O24 P00I O25 104(3) . . ?
O24 P00I O25 104(3) 2_677 2_677 ?
O24 P00I O25 76(3) 2_677 . ?
O24 P00I O46 105(3) . 2_677 ?
O24 P00I O46 75(3) . . ?
O24 P00I O46 105(3) 2_677 . ?
O24 P00I O46 75(3) 2_677 2_677 ?
O25 P00I O25 180.00(2) 2_677 . ?
O25 P00I O46 100(4) . 2_677 ?
O25 P00I O46 80(4) 2_677 2_677 ?
O25 P00I O46 80(4) . . ?
O25 P00I O46 100(4) 2_677 . ?
O43 P00I O24 121(3) 2_677 2_677 ?
O43 P00I O24 59(3) 2_677 . ?
O43 P00I O24 121(3) . . ?
O43 P00I O24 59(3) . 2_677 ?
O43 P00I O25 116(4) . . ?
O43 P00I O25 64(4) . 2_677 ?
O43 P00I O25 116(4) 2_677 2_677 ?
O43 P00I O25 64(4) 2_677 . ?
O43 P00I O43 180.00(8) 2_677 . ?
O43 P00I O46 108(3) 2_677 . ?
O43 P00I O46 72(3) . . ?
O43 P00I O46 72(3) 2_677 2_677 ?
O43 P00I O46 108(3) . 2_677 ?
O46 P00I O46 180.00(4) 2_677 . ?
O018 P0J O01A 114.6(18) . . ?
O018 P0J O01H 107.5(18) . . ?
O018 P0J C5 115(2) . . ?
O01A P0J C5 102(2) . . ?
O01H P0J O01A 109.3(16) . . ?
O01H P0J C5 108(2) . . ?
O00R P00K O00V 108.0(18) . . ?
O00R P00K O11 113.7(17) . . ?
O00R P00K C26 116.9(19) . . ?
O00V P00K O11 108.5(18) . . ?
O00V P00K C26 107(2) . . ?
O11 P00K C26 103(2) . . ?
O7 P00L O19 114.7(19) . . ?
O7 P00L O22 106.4(19) . . ?
O7 P00L C10 115(2) . . ?
O19 P00L O22 104(2) . . ?
O19 P00L C10 108(2) . . ?
O22 P00L C10 108(2) . . ?
P00H O00P Ho04 147.7(19) . . ?
P00K O00R Ho04 145.4(16) . . ?
C4 O00V P00K 130(3) . . ?
W0C O00Y W0D 139(2) . . ?
C63 O013 P0E 123(3) . . ?
P0J O018 Ho04 150(2) . . ?
C8 O01A P0J 119(3) . . ?
C30 O01D P0F 124(3) . . ?
C26 C01G P0F 127(4) . . ?
C18 O01H P0J 126(3) . . ?
P0E O01I Ho04 150.4(17) . . ?
P0F O01L Ho04 156.0(18) . . ?
C88 O01M P00H 126(7) . . ?
O013 C63 C37 105(3) . . ?
O013 C63 C100 114(5) . . ?
C37 C63 C100 106(4) . . ?
C1 O16 P0E 124(3) . . ?
C93 C42 P0E 113(3) . . ?
C42 C93 P00H 116(3) . . ?
P00L O7 Ho04 146.4(19) . . ?
C2 O19 P00L 128(3) . . ?
C22 O22 P00L 123(3) . . ?
C16 O11 P00K 120(3) . . ?
C17 O1 P0F 121(3) . . ?
C01G C26 P00K 113(4) . . ?
C14 O2 P00H 126(3) . . ?
O01D C30 C121 110(4) . . ?
C65 C30 O01D 112(6) . . ?
C65 C30 C121 109(5) . . ?
W05 O8 W001 142(2) . . ?
W07 O13 W02 139.0(17) . . ?
W06 O3 W001 143(3) . . ?
W03 O27 W09 143(2) . . ?
W03 O38 W06 143(3) . . ?
W05 O40 W09 143(4) . . ?
W08 O49 W05 137(4) . . ?
W09 O50 W08 142(5) . . ?
W0A O86 W0C 148(4) . . ?
W0D O87 W0B 138(4) . . ?
W0C O10 W02 141(3) . . ?
W0B O33 W07 146(3) . . ?
W0D O39 W07 145(2) . . ?
W0D O51 W0A 142(4) . . ?
W06 O12 W09 140(3) . . ?
C38 C8 O01A 102(4) . . ?
C38 C8 C48 112(5) . . ?
C48 C8 O01A 109(4) . . ?
O2 C14 C83 109(6) . . ?
O2 C14 C95 109(4) . . ?
C83 C14 C95 117(5) . . ?
O1 C17 C57 101(4) . . ?
C32 C17 O1 114(4) . . ?
C32 C17 C57 111(5) . . ?
O01H C18 C11 106(3) . . ?
O01H C18 C28 111(4) . . ?
C11 C18 C28 106(5) . . ?
O16 C1 C53 107(4) . . ?
O16 C1 C92 109(5) . . ?
C53 C1 C92 116(6) . . ?
O00V C4 C84 111(5) . . ?
O00V C4 C109 121(10) . . ?
C109 C4 C84 98(10) . . ?
O19 C2 C3 107(5) . . ?
O19 C2 C80 108(5) . . ?
C80 C2 C3 109(7) . . ?
O01M C88 C68 111(6) . . ?
C90 C88 O01M 109(10) . . ?
C90 C88 C68 113(9) . . ?
O11 C16 C70 103(4) . . ?
C24 C16 O11 109(4) . . ?
C24 C16 C70 116(6) . . ?
O22 C22 C62 103(4) . . ?
C69 C22 O22 110(5) . . ?
C69 C22 C62 115(6) . . ?
P00I O24 W02 133(3) . . ?
O43 O24 W02 75(3) 2_677 . ?
O43 O24 P00I 58(4) 2_677 . ?
W07 O25 W0B 96(2) . . ?
P00I O25 W07 135(4) . . ?
P00I O25 W0B 123(3) . . ?
P00I O25 O43 55(4) . 2_677 ?
O43 O25 W07 80(4) 2_677 . ?
O43 O25 W0B 147(4) 2_677 . ?
P00I O43 W02 132(5) . 2_677 ?
P00I O43 O24 63(4) . 2_677 ?
P00I O43 O25 61(3) . 2_677 ?
P00I O43 O46 60(3) . . ?
O24 O43 W02 69(3) 2_677 2_677 ?
O24 O43 O25 105(5) 2_677 2_677 ?
O24 O43 O46 99(6) 2_677 . ?
O25 O43 W02 139(5) 2_677 2_677 ?
O25 O43 O46 92(4) 2_677 . ?
O46 O43 W02 129(4) . 2_677 ?
W0A O46 W0C 96(2) . . ?
W0A O46 W0D 97(2) . . ?
W0C O46 W0D 94(2) . . ?
P00I O46 W0A 124(4) . . ?
P00I O46 W0C 119(3) . . ?
P00I O46 W0D 120(4) . . ?
P00I O46 O43 48(3) . . ?
O43 O46 W0A 76(3) . . ?
O43 O46 W0C 135(5) . . ?
O43 O46 W0D 131(4) . . ?
C5 C10 P00L 117(3) . . ?
C10 C5 P0J 116(3) . . ?
W08 O29 W05 94.5(18) 2_756 2_756 ?
W08 O29 W09 94.4(19) 2_756 2_756 ?
W09 O29 W05 93.0(19) 2_756 2_756 ?
P0G O29 W05 121(3) . 2_756 ?
P0G O29 W08 124(3) . 2_756 ?
P0G O29 W09 122(3) . 2_756 ?
P0G O29 O26 51(2) . . ?
P0G O29 O28 51(2) . . ?
O26 O29 W05 70(2) . 2_756 ?
O26 O29 W08 133(3) . 2_756 ?
O26 O29 W09 129(4) . 2_756 ?
O26 O29 O28 87(3) . . ?
O28 O29 W05 135(3) . 2_756 ?
O28 O29 W08 73(3) . 2_756 ?
O28 O29 W09 130(3) . 2_756 ?
P0G O30 W03 135(3) . . ?
P0G O30 O26 58(3) . . ?
O26 O30 W03 77(3) . . ?
W001 O26 W03 90.9(14) 2_756 . ?
W001 O26 W05 91.2(18) 2_756 2_756 ?
W05 O26 W03 90.2(15) 2_756 . ?
P0G O26 W001 126(3) . 2_756 ?
P0G O26 W03 124(3) . . ?
P0G O26 W05 124(2) . 2_756 ?
P0G O26 O29 57(2) . . ?
P0G O26 O30 58(3) . . ?
P0G O26 O28 57(2) . 2_756 ?
O29 O26 W001 134(4) . 2_756 ?
O29 O26 W03 127(3) . . ?
O29 O26 W05 67(2) . 2_756 ?
O30 O26 W001 130(4) . 2_756 ?
O30 O26 W03 66(3) . . ?
O30 O26 W05 130(3) . 2_756 ?
O30 O26 O29 93(4) . . ?
O30 O26 O28 94(4) . 2_756 ?
O28 O26 W001 69(3) 2_756 2_756 ?
O28 O26 W03 133(3) 2_756 . ?
O28 O26 W05 131(4) 2_756 2_756 ?
O28 O26 O29 94(3) 2_756 . ?
W001 O28 W06 91.6(17) . . ?
P0G O28 W001 130(3) . . ?
P0G O28 W06 124(3) . . ?
P0G O28 O29 57(3) . . ?
P0G O28 O26 57(3) . 2_756 ?
O29 O28 W001 130(3) . . ?
O29 O28 W06 127(3) . . ?
O26 O28 W001 73(2) 2_756 . ?
O26 O28 W06 133(3) 2_756 . ?
O26 O28 O29 94(4) 2_756 . ?
W0B O31 W0C 143.0(17) . 2_677 ?
W07 O34 W0A 141(2) 2_677 . ?
W02 O32 W0A 141(2) . 2_677 ?
W08 O35 W001 141(2) 2_756 . ?
W08 O36 W06 144(3) . 2_756 ?
W03 O37 W05 146(3) 2_756 . ?
W03 O41 W001 140(3) . 2_756 ?
W02 O44 W0B 143(3) 2_677 . ?

loop_
_geom_bond_atom_site_label_1
_geom_bond_atom_site_label_2
_geom_bond_distance
_geom_bond_site_symmetry_2
_geom_bond_publ_flag
W001 O8 1.90(3) . ?
W001 O3 1.90(4) . ?
W001 O15 1.69(3) . ?
W001 O26 2.48(5) 2_756 ?
W001 O28 2.43(5) . ?
W001 O35 1.90(4) . ?
W001 O41 1.92(4) 2_756 ?
W02 O017 1.66(4) . ?
W02 O13 1.92(3) . ?
W02 O10 1.89(5) . ?
W02 O24 2.34(5) . ?
W02 O43 2.43(7) 2_677 ?
W02 O32 1.86(3) . ?
W02 O44 1.85(3) 2_677 ?
W03 O27 1.87(6) . ?
W03 O38 1.78(4) . ?
W03 O20 1.64(3) . ?
W03 O30 2.35(6) . ?
W03 O26 2.51(5) . ?
W03 O37 1.85(4) 2_756 ?
W03 O41 1.87(3) . ?
Ho04 O00P 2.31(3) . ?
Ho04 O00R 2.32(3) . ?
Ho04 O014 2.41(3) . ?
Ho04 O018 2.31(3) . ?
Ho04 O01I 2.32(3) . ?
Ho04 O01L 2.32(3) . ?
Ho04 O21 2.39(3) . ?
Ho04 O7 2.42(3) . ?
W05 O8 1.87(3) . ?
W05 O40 1.87(4) . ?
W05 O49 1.93(5) . ?
W05 O17 1.64(4) . ?
W05 O29 2.45(6) 2_756 ?
W05 O26 2.50(5) 2_756 ?
W05 O37 1.86(4) . ?
W06 O4 1.63(3) . ?
W06 O3 1.84(4) . ?
W06 O38 1.97(4) . ?
W06 O12 1.78(6) . ?
W06 O28 2.52(5) . ?
W06 O36 1.88(4) 2_756 ?
W07 O13 1.90(3) . ?
W07 O33 1.90(4) . ?
W07 O39 1.96(5) . ?
W07 O23 1.65(5) . ?
W07 O25 2.31(5) . ?
W07 O34 1.90(4) 2_677 ?
W08 O49 1.90(5) . ?
W08 O50 1.91(4) . ?
W08 O18 1.68(3) . ?
W08 O29 2.40(7) 2_756 ?
W08 O35 1.88(4) 2_756 ?
W08 O36 1.86(4) . ?
W09 O5 1.67(3) . ?
W09 O27 1.89(5) . ?
W09 O40 1.87(4) . ?
W09 O50 1.86(5) . ?
W09 O12 2.01(6) . ?
W09 O29 2.44(5) 2_756 ?
W0A O86 1.82(4) . ?
W0A O51 1.91(5) . ?
W0A O46 2.35(6) . ?
W0A O34 1.89(4) . ?
W0A O32 1.91(4) 2_677 ?
W0A O42 1.74(5) . ?
W0B O87 1.97(7) . ?
W0B O6 1.69(3) . ?
W0B O33 1.83(5) . ?
W0B O25 2.48(8) . ?
W0B O31 1.87(3) . ?
W0B O44 1.90(5) . ?
W0C O00Y 1.89(4) . ?
W0C O86 1.88(5) . ?
W0C O14 1.66(3) . ?
W0C O10 1.89(6) . ?
W0C O46 2.44(5) . ?
W0C O31 1.89(3) 2_677 ?
W0D O00Y 1.91(3) . ?
W0D O87 1.83(4) . ?
W0D O9 1.63(3) . ?
W0D O39 1.77(6) . ?
W0D O51 1.86(7) . ?
W0D O46 2.41(9) . ?
P0E O013 1.54(3) . ?
P0E O01I 1.48(3) . ?
P0E O16 1.56(3) . ?
P0E C42 1.73(5) . ?
P0F O01D 1.56(3) . ?
P0F C01G 1.79(4) . ?
P0F O01L 1.50(3) . ?
P0F O1 1.54(4) . ?
P0G O29 1.60(5) . ?
P0G O29 1.60(5) 2_756 ?
P0G O30 1.48(7) . ?
P0G O30 1.48(7) 2_756 ?
P0G O26 1.48(5) . ?
P0G O26 1.48(5) 2_756 ?
P0G O28 1.48(6) . ?
P0G O28 1.48(6) 2_756 ?
P00H O00P 1.48(3) . ?
P00H O01M 1.55(3) . ?
P00H C93 1.76(5) . ?
P00H O2 1.54(3) . ?
P00I O24 1.52(5) . ?
P00I O24 1.52(5) 2_677 ?
P00I O25 1.55(7) 2_677 ?
P00I O25 1.55(7) . ?
P00I O43 1.45(8) . ?
P00I O43 1.45(8) 2_677 ?
P00I O46 1.67(6) 2_677 ?
P00I O46 1.67(6) . ?
P0J O018 1.47(3) . ?
P0J O01A 1.57(3) . ?
P0J O01H 1.56(3) . ?
P0J C5 1.77(6) . ?
P00K O00R 1.49(3) . ?
P00K O00V 1.55(3) . ?
P00K O11 1.61(3) . ?
P00K C26 1.81(4) . ?
P00L O7 1.47(3) . ?
P00L O19 1.56(3) . ?
P00L O22 1.58(3) . ?
P00L C10 1.79(5) . ?
O00V C4 1.32(8) . ?
O013 C63 1.47(6) . ?
O01A C8 1.52(5) . ?
O01D C30 1.45(5) . ?
C01G C26 1.39(8) . ?
O01H C18 1.46(6) . ?
O01M C88 1.46(10) . ?
C37 C63 1.54(7) . ?
C63 C100 1.65(8) . ?
O16 C1 1.50(5) . ?
C42 C93 1.56(6) . ?
O19 C2 1.45(7) . ?
O22 C22 1.49(6) . ?
O11 C16 1.49(4) . ?
O1 C17 1.45(6) . ?
O2 C14 1.47(5) . ?
C30 C121 1.55(7) . ?
C30 C65 1.43(7) . ?
C8 C38 1.47(7) . ?
C8 C48 1.48(7) . ?
C11 C18 1.46(7) . ?
C14 C83 1.54(7) . ?
C14 C95 1.56(11) . ?
C17 C32 1.44(7) . ?
C17 C57 1.62(8) . ?
C18 C28 1.59(8) . ?
C1 C53 1.50(9) . ?
C1 C92 1.54(9) . ?
C4 C84 1.54(11) . ?
C4 C109 1.37(9) . ?
C3 C2 1.60(11) . ?
C2 C80 1.57(8) . ?
C68 C88 1.50(13) . ?
C88 C90 1.46(17) . ?
C16 C24 1.47(6) . ?
C16 C70 1.66(11) . ?
C22 C62 1.64(10) . ?
C22 C69 1.48(9) . ?
O24 O43 1.47(10) 2_677 ?
O25 O43 1.58(9) 2_677 ?
O43 O46 1.84(10) . ?
C10 C5 1.55(7) . ?
O29 O26 1.81(7) . ?
O29 O28 1.80(8) . ?
O30 O26 1.56(8) . ?
O26 O28 1.61(7) 2_756 ?

loop_
_geom_torsion_atom_site_label_1
_geom_torsion_atom_site_label_2
_geom_torsion_atom_site_label_3
_geom_torsion_atom_site_label_4
_geom_torsion
_geom_torsion_site_symmetry_1
_geom_torsion_site_symmetry_2
_geom_torsion_site_symmetry_3
_geom_torsion_site_symmetry_4
_geom_torsion_publ_flag
W02 O43 O46 W0A -63(5) 2_677 . . . ?
W02 O43 O46 W0C -148(4) 2_677 . . . ?
W02 O43 O46 W0D 24(8) 2_677 . . . ?
W02 O43 O46 P00I 121(6) 2_677 . . . ?
W03 O30 O26 W001 -69(3) . . . 2_756 ?
W03 O30 O26 W05 68(4) . . . 2_756 ?
W03 O30 O26 P0G 178(3) . . . . ?
W03 O30 O26 O29 130(3) . . . . ?
W03 O30 O26 O28 -136(3) . . . 2_756 ?
W05 O29 O26 W001 68(3) 2_756 . . 2_756 ?
W05 O29 O26 W03 -71(3) 2_756 . . . ?
W05 O29 O26 P0G 179(3) 2_756 . . . ?
W05 O29 O26 O30 -133(3) 2_756 . . . ?
W05 O29 O26 O28 133(3) 2_756 . . 2_756 ?
W05 O29 O28 W001 -146(3) 2_756 . . . ?
W05 O29 O28 W06 -12(7) 2_756 . . . ?
W05 O29 O28 P0G 97(5) 2_756 . . . ?
W05 O29 O28 O26 144(4) 2_756 . . 2_756 ?
W08 O29 O26 W001 145(3) 2_756 . . 2_756 ?
W08 O29 O26 W03 6(6) 2_756 . . . ?
W08 O29 O26 W05 77(4) 2_756 . . 2_756 ?
W08 O29 O26 P0G -104(4) 2_756 . . . ?
W08 O29 O26 O30 -55(5) 2_756 . . . ?
W08 O29 O26 O28 -150(4) 2_756 . . 2_756 ?
W08 O29 O28 W001 -67(4) 2_756 . . . ?
W08 O29 O28 W06 67(4) 2_756 . . . ?
W08 O29 O28 P0G 177(3) 2_756 . . . ?
W08 O29 O28 O26 -137(3) 2_756 . . 2_756 ?
W09 O29 O26 W001 -9(6) 2_756 . . 2_756 ?
W09 O29 O26 W03 -148(3) 2_756 . . . ?
W09 O29 O26 W05 -77(3) 2_756 . . 2_756 ?
W09 O29 O26 P0G 102(4) 2_756 . . . ?
W09 O29 O26 O30 151(4) 2_756 . . . ?
W09 O29 O26 O28 56(5) 2_756 . . 2_756 ?
W09 O29 O28 W001 15(7) 2_756 . . . ?
W09 O29 O28 W06 149(3) 2_756 . . . ?
W09 O29 O28 P0G -102(4) 2_756 . . . ?
W09 O29 O28 O26 -55(5) 2_756 . . 2_756 ?
P0E O013 C63 C37 160(3) . . . . ?
P0E O013 C63 C100 -84(5) . . . . ?
P0E O16 C1 C53 -112(4) . . . . ?
P0E O16 C1 C92 123(5) . . . . ?
P0E C42 C93 P00H -98(3) . . . . ?
P0F O01D C30 C121 -92(5) . . . . ?
P0F O01D C30 C65 146(5) . . . . ?
P0F C01G C26 P00K -82(5) . . . . ?
P0F O1 C17 C32 92(5) . . . . ?
P0F O1 C17 C57 -149(4) . . . . ?
P0G O29 O26 W001 -111(4) . . . 2_756 ?
P0G O29 O26 W03 110(4) . . . . ?
P0G O29 O26 W05 -179(3) . . . 2_756 ?
P0G O29 O26 O30 48(3) . . . . ?
P0G O29 O26 O28 -46(3) . . . 2_756 ?
P0G O29 O28 W001 117(4) . . . . ?
P0G O29 O28 W06 -110(4) . . . . ?
P0G O29 O28 O26 46(3) . . . 2_756 ?
P0G O30 O26 W001 113(4) . . . 2_756 ?
P0G O30 O26 W03 -178(3) . . . . ?
P0G O30 O26 W05 -110(4) . . . 2_756 ?
P0G O30 O26 O29 -48(3) . . . . ?
P0G O30 O26 O28 46(3) . . . 2_756 ?
P00H O01M C88 C68 79(9) . . . . ?
P00H O01M C88 C90 -156(7) . . . . ?
P00H O2 C14 C83 -135(5) . . . . ?
P00H O2 C14 C95 96(6) . . . . ?
P00I O43 O46 W0A 176(4) . . . . ?
P00I O43 O46 W0C 92(5) . . . . ?
P00I O43 O46 W0D -97(4) . . . . ?
P0J O01A C8 C38 140(3) . . . . ?
P0J O01A C8 C48 -100(4) . . . . ?
P0J O01H C18 C11 -121(4) . . . . ?
P0J O01H C18 C28 125(4) . . . . ?
P00K O00V C4 C84 -107(5) . . . . ?
P00K O00V C4 C109 140(10) . . . . ?
P00K O11 C16 C24 119(4) . . . . ?
P00K O11 C16 C70 -118(5) . . . . ?
P00L O19 C2 C3 -64(7) . . . . ?
P00L O19 C2 C80 178(5) . . . . ?
P00L O22 C22 C62 105(5) . . . . ?
P00L O22 C22 C69 -132(5) . . . . ?
P00L C10 C5 P0J -70(5) . . . . ?
O00P P00H O01M C88 -52(6) . . . . ?
O00P P00H C93 C42 48(4) . . . . ?
O00P P00H O2 C14 173(3) . . . . ?
O00R P00K O00V C4 -152(5) . . . . ?
O00R P00K O11 C16 35(4) . . . . ?
O00R P00K C26 C01G 55(4) . . . . ?
O00V P00K O00R Ho04 -91(3) . . . . ?
O00V P00K O11 C16 -85(3) . . . . ?
O00V P00K C26 C01G 176(4) . . . . ?
O00Y W0C O86 W0A -30(11) . . . . ?
O00Y W0C O10 W02 101(4) . . . . ?
O00Y W0D O87 W0B 62(18) . . . . ?
O00Y W0D O39 W07 -107(6) . . . . ?
O00Y W0D O51 W0A 48(7) . . . . ?
O013 P0E O01I Ho04 -126(4) . . . . ?
O013 P0E O16 C1 27(5) . . . . ?
O013 P0E C42 C93 -172(3) . . . . ?
O017 W02 O10 W0C 153(4) . . . . ?
O017 W02 O32 W0A 153(3) . . . 2_677 ?
O018 P0J O01A C8 62(3) . . . . ?
O018 P0J O01H C18 -169(4) . . . . ?
O018 P0J C5 C10 74(4) . . . . ?
O01A P0J O018 Ho04 123(4) . . . . ?
O01A P0J O01H C18 -44(4) . . . . ?
O01A P0J C5 C10 -50(4) . . . . ?
O01D P0F C01G C26 -78(5) . . . . ?
O01D P0F O01L Ho04 111(4) . . . . ?
O01D P0F O1 C17 147(4) . . . . ?
C01G P0F O01D C30 -68(4) . . . . ?
C01G P0F O01L Ho04 -2(5) . . . . ?
C01G P0F O1 C17 -101(4) . . . . ?
O01H P0J O018 Ho04 -115(4) . . . . ?
O01H P0J O01A C8 -59(3) . . . . ?
O01H P0J C5 C10 -166(4) . . . . ?
O01I P0E O013 C63 29(4) . . . . ?
O01I P0E O16 C1 149(4) . . . . ?
O01I P0E C42 C93 61(4) . . . . ?
O01L P0F O01D C30 173(3) . . . . ?
O01L P0F C01G C26 38(5) . . . . ?
O01L P0F O1 C17 29(4) . . . . ?
O01M P00H O00P Ho04 -84(4) . . . . ?
O01M P00H C93 C42 172(3) . . . . ?
O01M P00H O2 C14 47(4) . . . . ?
O16 P0E O013 C63 146(3) . . . . ?
O16 P0E O01I Ho04 118(4) . . . . ?
O16 P0E C42 C93 -59(3) . . . . ?
C42 P0E O013 C63 -99(4) . . . . ?
C42 P0E O01I Ho04 -3(5) . . . . ?
C42 P0E O16 C1 -87(4) . . . . ?
C93 P00H O00P Ho04 33(4) . . . . ?
C93 P00H O01M C88 -176(5) . . . . ?
C93 P00H O2 C14 -65(4) . . . . ?
O7 P00L O19 C2 -36(6) . . . . ?
O7 P00L O22 C22 -176(4) . . . . ?
O7 P00L C10 C5 -4(4) . . . . ?
O19 P00L O7 Ho04 -161(3) . . . . ?
O19 P00L O22 C22 -55(5) . . . . ?
O19 P00L C10 C5 -134(3) . . . . ?
O22 P00L O7 Ho04 -46(4) . . . . ?
O22 P00L O19 C2 -152(5) . . . . ?
O22 P00L C10 C5 114(4) . . . . ?
O11 P00K O00R Ho04 148(3) . . . . ?
O11 P00K O00V C4 -29(6) . . . . ?
O11 P00K C26 C01G -70(4) . . . . ?
O1 P0F O01D C30 53(4) . . . . ?
O1 P0F C01G C26 168(4) . . . . ?
O1 P0F O01L Ho04 -133(4) . . . . ?
C26 P00K O00R Ho04 29(4) . . . . ?
C26 P00K O00V C4 81(6) . . . . ?
C26 P00K O11 C16 162(3) . . . . ?
O2 P00H O00P Ho04 150(3) . . . . ?
O2 P00H O01M C88 70(6) . . . . ?
O2 P00H C93 C42 -69(3) . . . . ?
O4 W06 O3 W001 -147(4) . . . . ?
O4 W06 O12 W09 153(5) . . . . ?
O8 W001 O35 W08 21(6) . . . 2_756 ?
O8 W05 O40 W09 99(4) . . . . ?
O8 W05 O37 W03 -40(6) . . . 2_756 ?
O5 W09 O27 W03 148(5) . . . . ?
O5 W09 O40 W05 158(4) . . . . ?
O5 W09 O50 W08 -107(12) . . . . ?
O13 W02 O10 W0C -105(4) . . . . ?
O13 W02 O32 W0A 51(3) . . . 2_677 ?
O13 W07 O33 W0B -58(12) . . . . ?
O3 W001 O8 W05 109(4) . . . . ?
O3 W001 O35 W08 -48(4) . . . 2_756 ?
O3 W06 O12 W09 -100(5) . . . . ?
O27 W03 O38 W06 46(6) . . . . ?
O27 W03 O41 W001 -100(5) . . . 2_756 ?
O27 W09 O40 W05 -22(7) . . . . ?
O27 W09 O50 W08 153(14) . . . . ?
O38 W03 O27 W09 -46(5) . . . . ?
O38 W03 O41 W001 -24(9) . . . 2_756 ?
O38 W06 O3 W001 30(7) . . . . ?
O38 W06 O12 W09 51(5) . . . . ?
O40 W05 O8 W001 -109(4) . . . . ?
O40 W05 O37 W03 45(8) . . . 2_756 ?
O40 W09 O27 W03 -32(8) . . . . ?
O40 W09 O50 W08 -2(14) . . . . ?
O49 W05 O8 W001 -37(6) . . . . ?
O49 W05 O40 W09 -58(5) . . . . ?
O49 W05 O37 W03 116(6) . . . 2_756 ?
O49 W08 O36 W06 -108(5) . . . 2_756 ?
O50 W08 O36 W06 -11(7) . . . 2_756 ?
O50 W09 O27 W03 -98(6) . . . . ?
O50 W09 O40 W05 40(6) . . . . ?
O86 W0A O34 W07 97(5) . . . 2_677 ?
O86 W0C O00Y W0D 27(7) . . . . ?
O86 W0C O10 W02 19(6) . . . . ?
O87 W0B O33 W07 -21(11) . . . . ?
O87 W0B O31 W0C 2(7) . . . 2_677 ?
O87 W0D O39 W07 39(7) . . . . ?
O87 W0D O51 W0A -99(7) . . . . ?
O9 W0D O87 W0B -125(10) . . . . ?
O9 W0D O39 W07 149(6) . . . . ?
O9 W0D O51 W0A 155(6) . . . . ?
O6 W0B O33 W07 -133(10) . . . . ?
O6 W0B O31 W0C 158(4) . . . 2_677 ?
O14 W0C O00Y W0D 138(6) . . . . ?
O14 W0C O86 W0A -137(10) . . . . ?
O14 W0C O10 W02 -155(4) . . . . ?
O10 W02 O32 W0A -29(6) . . . 2_677 ?
O10 W0C O00Y W0D -122(7) . . . . ?
O10 W0C O86 W0A 49(12) . . . . ?
O33 W07 O13 W02 -9(5) . . . . ?
O33 W0B O31 W0C -92(5) . . . 2_677 ?
O39 W07 O13 W02 -95(3) . . . . ?
O39 W07 O33 W0B 27(10) . . . . ?
O39 W0D O87 W0B -18(11) . . . . ?
O39 W0D O51 W0A -21(10) . . . . ?
O51 W0A O86 W0C 34(11) . . . . ?
O51 W0A O34 W07 25(6) . . . 2_677 ?
O51 W0D O87 W0B 135(12) . . . . ?
O51 W0D O39 W07 -35(10) . . . . ?
O12 W06 O3 W001 111(5) . . . . ?
O12 W09 O27 W03 47(5) . . . . ?
O12 W09 O40 W05 -101(5) . . . . ?
O12 W09 O50 W08 88(16) . . . . ?
O18 W08 O36 W06 152(4) . . . 2_756 ?
O20 W03 O27 W09 -147(5) . . . . ?
O20 W03 O38 W06 150(6) . . . . ?
O20 W03 O41 W001 157(5) . . . 2_756 ?
O15 W001 O8 W05 -148(3) . . . . ?
O15 W001 O35 W08 -152(4) . . . 2_756 ?
O17 W05 O8 W001 149(3) . . . . ?
O17 W05 O40 W09 -158(4) . . . . ?
O17 W05 O37 W03 -143(6) . . . 2_756 ?
O23 W07 O13 W02 159(3) . . . . ?
O23 W07 O33 W0B 134(10) . . . . ?
O24 W02 O10 W0C -12(3) . . . . ?
O24 W02 O32 W0A -41(3) . . . 2_677 ?
O24 P00I O25 W07 -42(5) . . . . ?
O24 P00I O25 W07 138(5) 2_677 . . . ?
O24 P00I O25 W0B -5(4) 2_677 . . . ?
O24 P00I O25 W0B 175(4) . . . . ?
O24 P00I O25 O43 -45(4) . . . 2_677 ?
O24 P00I O25 O43 135(4) 2_677 . . 2_677 ?
O24 P00I O43 W02 -176(4) . . . 2_677 ?
O24 P00I O43 W02 4(4) 2_677 . . 2_677 ?
O24 P00I O43 O24 180.00(10) . . . 2_677 ?
O24 P00I O43 O25 -128(4) 2_677 . . 2_677 ?
O24 P00I O43 O25 52(4) . . . 2_677 ?
O24 P00I O43 O46 121(4) 2_677 . . . ?
O24 P00I O43 O46 -59(4) . . . . ?
O24 P00I O46 W0A 125(5) . . . . ?
O24 P00I O46 W0A -55(5) 2_677 . . . ?
O24 P00I O46 W0C -176(3) 2_677 . . . ?
O24 P00I O46 W0C 4(3) . . . . ?
O24 P00I O46 W0D 70(3) 2_677 . . . ?
O24 P00I O46 W0D -110(3) . . . . ?
O24 P00I O46 O43 -50(4) 2_677 . . . ?
O24 P00I O46 O43 130(4) . . . . ?
O24 O43 O46 W0A -133(4) 2_677 . . . ?
O24 O43 O46 W0C 142(4) 2_677 . . . ?
O24 O43 O46 W0D -46(6) 2_677 . . . ?
O24 O43 O46 P00I 51(4) 2_677 . . . ?
O25 W07 O13 W02 -30(3) . . . . ?
O25 W07 O33 W0B -33(9) . . . . ?
O25 W0B O33 W07 32(9) . . . . ?
O25 W0B O31 W0C -37(4) . . . 2_677 ?
O25 P00I O24 W02 52(5) . . . . ?
O25 P00I O24 W02 -128(5) 2_677 . . . ?
O25 P00I O24 O43 -133(4) 2_677 . . 2_677 ?
O25 P00I O24 O43 47(4) . . . 2_677 ?
O25 P00I O43 W02 132(6) 2_677 . . 2_677 ?
O25 P00I O43 W02 -48(6) . . . 2_677 ?
O25 P00I O43 O24 128(4) 2_677 . . 2_677 ?
O25 P00I O43 O24 -52(4) . . . 2_677 ?
O25 P00I O43 O25 180.001(1) . . . 2_677 ?
O25 P00I O43 O46 68(4) . . . . ?
O25 P00I O43 O46 -112(4) 2_677 . . . ?
O25 P00I O46 W0A 53(5) 2_677 . . . ?
O25 P00I O46 W0A -127(5) . . . . ?
O25 P00I O46 W0C -68(5) 2_677 . . . ?
O25 P00I O46 W0C 112(5) . . . . ?
O25 P00I O46 W0D -2(3) . . . . ?
O25 P00I O46 W0D 178(3) 2_677 . . . ?
O25 P00I O46 O43 58(4) 2_677 . . . ?
O25 P00I O46 O43 -122(4) . . . . ?
O25 O43 O46 W0A 121(4) 2_677 . . . ?
O25 O43 O46 W0C 37(7) 2_677 . . . ?
O25 O43 O46 W0D -151(4) 2_677 . . . ?
O25 O43 O46 P00I -55(3) 2_677 . . . ?
O43 W02 O10 W0C -39(4) 2_677 . . . ?
O43 W02 O32 W0A -14(4) 2_677 . . 2_677 ?
O43 P00I O24 W02 4(4) 2_677 . . . ?
O43 P00I O24 W02 -176(4) . . . . ?
O43 P00I O24 O43 180.00(7) . . . 2_677 ?
O43 P00I O25 W07 -178(4) . . . . ?
O43 P00I O25 W07 2(4) 2_677 . . . ?
O43 P00I O25 W0B 39(5) . . . . ?
O43 P00I O25 W0B -141(5) 2_677 . . . ?
O43 P00I O25 O43 180.0 . . . 2_677 ?
O43 P00I O46 W0A 175(4) 2_677 . . . ?
O43 P00I O46 W0A -5(4) . . . . ?
O43 P00I O46 W0C 54(5) 2_677 . . . ?
O43 P00I O46 W0C -126(5) . . . . ?
O43 P00I O46 W0D 120(4) . . . . ?
O43 P00I O46 W0D -60(4) 2_677 . . . ?
O43 P00I O46 O43 180.00(12) 2_677 . . . ?
O46 W0A O86 W0C -22(10) . . . . ?
O46 W0A O34 W07 41(3) . . . 2_677 ?
O46 W0C O00Y W0D -20(5) . . . . ?
O46 W0C O86 W0A 22(9) . . . . ?
O46 W0C O10 W02 41(4) . . . . ?
O46 W0D O87 W0B 75(11) . . . . ?
O46 W0D O39 W07 -47(6) . . . . ?
O46 W0D O51 W0A -8(6) . . . . ?
O46 P00I O24 W02 127(5) . . . . ?
O46 P00I O24 W02 -53(5) 2_677 . . . ?
O46 P00I O24 O43 122(5) . . . 2_677 ?
O46 P00I O24 O43 -58(5) 2_677 . . 2_677 ?
O46 P00I O25 W07 67(5) 2_677 . . . ?
O46 P00I O25 W07 -113(5) . . . . ?
O46 P00I O25 W0B 104(4) . . . . ?
O46 P00I O25 W0B -76(4) 2_677 . . . ?
O46 P00I O25 O43 -116(4) . . . 2_677 ?
O46 P00I O25 O43 64(4) 2_677 . . 2_677 ?
O46 P00I O43 W02 -117(6) . . . 2_677 ?
O46 P00I O43 W02 63(6) 2_677 . . 2_677 ?
O46 P00I O43 O24 59(4) 2_677 . . 2_677 ?
O46 P00I O43 O24 -121(4) . . . 2_677 ?
O46 P00I O43 O25 -68(4) 2_677 . . 2_677 ?
O46 P00I O43 O25 112(4) . . . 2_677 ?
O46 P00I O43 O46 180.00(10) 2_677 . . . ?
C10 P00L O7 Ho04 73(4) . . . . ?
C10 P00L O19 C2 94(5) . . . . ?
C10 P00L O22 C22 60(5) . . . . ?
C5 P0J O018 Ho04 5(5) . . . . ?
C5 P0J O01A C8 -173(3) . . . . ?
C5 P0J O01H C18 66(4) . . . . ?
O29 W05 O8 W001 -48(4) 2_756 . . . ?
O29 W05 O40 W09 5(4) 2_756 . . . ?
O29 W05 O37 W03 53(6) 2_756 . . 2_756 ?
O29 W08 O36 W06 -43(5) 2_756 . . 2_756 ?
O29 W09 O27 W03 -47(5) 2_756 . . . ?
O29 W09 O40 W05 -5(4) 2_756 . . . ?
O29 W09 O50 W08 49(10) 2_756 . . . ?
O29 P0G O30 W03 -122(6) 2_756 . . . ?
O29 P0G O30 W03 58(6) . . . . ?
O29 P0G O30 O26 -120(4) 2_756 . . . ?
O29 P0G O30 O26 60(4) . . . . ?
O29 P0G O26 W001 123(4) . . . 2_756 ?
O29 P0G O26 W001 -57(4) 2_756 . . 2_756 ?
O29 P0G O26 W03 -116(4) . . . . ?
O29 P0G O26 W03 64(4) 2_756 . . . ?
O29 P0G O26 W05 -179(3) 2_756 . . 2_756 ?
O29 P0G O26 W05 1(3) . . . 2_756 ?
O29 P0G O26 O29 180.000(6) 2_756 . . . ?
O29 P0G O26 O30 62(4) 2_756 . . . ?
O29 P0G O26 O30 -118(4) . . . . ?
O29 P0G O26 O28 -59(4) 2_756 . . 2_756 ?
O29 P0G O26 O28 121(4) . . . 2_756 ?
O29 P0G O28 W001 -118(4) . . . . ?
O29 P0G O28 W001 62(4) 2_756 . . . ?
O29 P0G O28 W06 -64(4) 2_756 . . . ?
O29 P0G O28 W06 116(4) . . . . ?
O29 P0G O28 O29 180.00(3) 2_756 . . . ?
O29 P0G O28 O26 59(3) 2_756 . . 2_756 ?
O29 P0G O28 O26 -121(3) . . . 2_756 ?
O30 W03 O27 W09 17(4) . . . . ?
O30 W03 O38 W06 -16(6) . . . . ?
O30 W03 O41 W001 -36(5) . . . 2_756 ?
O30 P0G O29 W05 124(4) 2_756 . . 2_756 ?
O30 P0G O29 W05 -56(4) . . . 2_756 ?
O30 P0G O29 W08 65(4) . . . 2_756 ?
O30 P0G O29 W08 -115(4) 2_756 . . 2_756 ?
O30 P0G O29 W09 7(4) 2_756 . . 2_756 ?
O30 P0G O29 W09 -173(4) . . . 2_756 ?
O30 P0G O29 O26 125(4) 2_756 . . . ?
O30 P0G O29 O26 -55(4) . . . . ?
O30 P0G O29 O28 -111(3) 2_756 . . . ?
O30 P0G O29 O28 69(3) . . . . ?
O30 P0G O26 W001 -119(5) . . . 2_756 ?
O30 P0G O26 W001 61(5) 2_756 . . 2_756 ?
O30 P0G O26 W03 2(3) . . . . ?
O30 P0G O26 W03 -178(3) 2_756 . . . ?
O30 P0G O26 W05 119(5) . . . 2_756 ?
O30 P0G O26 W05 -61(5) 2_756 . . 2_756 ?
O30 P0G O26 O29 118(4) . . . . ?
O30 P0G O26 O29 -62(4) 2_756 . . . ?
O30 P0G O26 O30 179.999(13) 2_756 . . . ?
O30 P0G O26 O28 -121(4) . . . 2_756 ?
O30 P0G O26 O28 59(4) 2_756 . . 2_756 ?
O30 P0G O28 W001 -50(4) 2_756 . . . ?
O30 P0G O28 W001 130(4) . . . . ?
O30 P0G O28 W06 4(3) . . . . ?
O30 P0G O28 W06 -176(3) 2_756 . . . ?
O30 P0G O28 O29 -112(3) . . . . ?
O30 P0G O28 O29 68(3) 2_756 . . . ?
O30 P0G O28 O26 128(3) . . . 2_756 ?
O30 P0G O28 O26 -52(3) 2_756 . . 2_756 ?
O26 W001 O8 W05 17(3) 2_756 . . . ?
O26 W001 O35 W08 41(4) 2_756 . . 2_756 ?
O26 W03 O27 W09 46(5) . . . . ?
O26 W03 O38 W06 -44(6) . . . . ?
O26 W03 O41 W001 -8(4) . . . 2_756 ?
O26 W05 O8 W001 -17(3) 2_756 . . . ?
O26 W05 O40 W09 37(4) 2_756 . . . ?
O26 W05 O37 W03 18(5) 2_756 . . 2_756 ?
O26 P0G O29 W05 -1(3) . . . 2_756 ?
O26 P0G O29 W05 179(3) 2_756 . . 2_756 ?
O26 P0G O29 W08 -60(4) 2_756 . . 2_756 ?
O26 P0G O29 W08 120(4) . . . 2_756 ?
O26 P0G O29 W09 -117(4) . . . 2_756 ?
O26 P0G O29 W09 63(4) 2_756 . . 2_756 ?
O26 P0G O29 O26 180.002(6) 2_756 . . . ?
O26 P0G O29 O28 -56(3) 2_756 . . . ?
O26 P0G O29 O28 124(3) . . . . ?
O26 P0G O30 W03 -3(4) . . . . ?
O26 P0G O30 W03 177(4) 2_756 . . . ?
O26 P0G O30 O26 180.00(2) 2_756 . . . ?
O26 P0G O28 W001 3(3) 2_756 . . . ?
O26 P0G O28 W001 -177(3) . . . . ?
O26 P0G O28 W06 57(4) . . . . ?
O26 P0G O28 W06 -123(4) 2_756 . . . ?
O26 P0G O28 O29 -59(3) . . . . ?
O26 P0G O28 O29 121(3) 2_756 . . . ?
O26 P0G O28 O26 180.00(2) . . . 2_756 ?
O26 O29 O28 W001 157(4) . . . . ?
O26 O29 O28 W06 -70(4) . . . . ?
O26 O29 O28 P0G 40(2) . . . . ?
O26 O29 O28 O26 86(3) . . . 2_756 ?
O28 W001 O8 W05 47(4) . . . . ?
O28 W001 O35 W08 12(3) . . . 2_756 ?
O28 W06 O3 W001 16(4) . . . . ?
O28 W06 O12 W09 -39(5) . . . . ?
O28 P0G O29 W05 -125(4) . . . 2_756 ?
O28 P0G O29 W05 55(4) 2_756 . . 2_756 ?
O28 P0G O29 W08 -4(3) . . . 2_756 ?
O28 P0G O29 W08 176(3) 2_756 . . 2_756 ?
O28 P0G O29 W09 -62(4) 2_756 . . 2_756 ?
O28 P0G O29 W09 118(4) . . . 2_756 ?
O28 P0G O29 O26 -124(3) . . . . ?
O28 P0G O29 O26 56(3) 2_756 . . . ?
O28 P0G O29 O28 180.00(3) 2_756 . . . ?
O28 P0G O30 W03 -56(6) 2_756 . . . ?
O28 P0G O30 W03 124(6) . . . . ?
O28 P0G O30 O26 -54(3) 2_756 . . . ?
O28 P0G O30 O26 126(3) . . . . ?
O28 P0G O26 W001 -177(3) . . . 2_756 ?
O28 P0G O26 W001 3(3) 2_756 . . 2_756 ?
O28 P0G O26 W03 -57(4) . . . . ?
O28 P0G O26 W03 123(4) 2_756 . . . ?
O28 P0G O26 W05 60(4) . . . 2_756 ?
O28 P0G O26 W05 -120(4) 2_756 . . 2_756 ?
O28 P0G O26 O29 59(4) . . . . ?
O28 P0G O26 O29 -121(4) 2_756 . . . ?
O28 P0G O26 O30 -59(4) . . . . ?
O28 P0G O26 O30 121(4) 2_756 . . . ?
O28 P0G O26 O28 180.00(2) . . . 2_756 ?
O28 O29 O26 W001 -151(4) . . . 2_756 ?
O28 O29 O26 W03 70(4) . . . . ?
O28 O29 O26 W05 141(3) . . . 2_756 ?
O28 O29 O26 P0G -40(2) . . . . ?
O28 O29 O26 O30 8(4) . . . . ?
O28 O29 O26 O28 -86(4) . . . 2_756 ?
O31 W0B O33 W07 124(11) . . . . ?
O31 W0C O00Y W0D -59(9) 2_677 . . . ?
O31 W0C O86 W0A 121(11) 2_677 . . . ?
O31 W0C O10 W02 -53(4) 2_677 . . . ?
O34 W07 O13 W02 57(3) 2_677 . . . ?
O34 W07 O33 W0B -126(11) 2_677 . . . ?
O34 W0A O86 W0C -122(11) . . . . ?
O32 W02 O10 W0C -25(6) . . . . ?
O32 W0A O86 W0C -44(13) 2_677 . . . ?
O32 W0A O34 W07 -52(3) 2_677 . . 2_677 ?
O35 W001 O8 W05 39(5) . . . . ?
O35 W08 O36 W06 50(5) 2_756 . . 2_756 ?
O36 W06 O3 W001 -44(4) 2_756 . . . ?
O36 W06 O12 W09 -20(9) 2_756 . . . ?
O37 W03 O27 W09 34(7) 2_756 . . . ?
O37 W03 O38 W06 -104(6) 2_756 . . . ?
O37 W03 O41 W001 50(5) 2_756 . . 2_756 ?
O37 W05 O8 W001 41(4) . . . . ?
O37 W05 O40 W09 14(7) . . . . ?
O41 W001 O8 W05 -45(4) 2_756 . . . ?
O41 W001 O35 W08 105(4) 2_756 . . 2_756 ?
O41 W03 O27 W09 110(5) . . . . ?
O41 W03 O38 W06 -29(10) . . . . ?
O44 W02 O10 W0C 51(4) 2_677 . . . ?
O44 W02 O32 W0A -105(4) 2_677 . . 2_677 ?
O44 W0B O33 W07 53(13) . . . . ?
O44 W0B O31 W0C 58(4) . . . 2_677 ?
O42 W0A O86 W0C 139(11) . . . . ?
O42 W0A O34 W07 -155(3) . . . 2_677 ?
